data_2014115
loop_
_publ_author_name
'Calmuschi, Beatrice'
'Jonas, Alexander Erik'
'Englert, Ulli'

_publ_section_title
;Diacetato-\k^2^<i>O</i>-bis[(<i>S</i>)-1-(4-fluorophenyl)ethylamine-\k<i>N</i>]palladium(II)
 and
 di-\m-acetato-\k^4^<i>O</i>:<i>O</i>'-bis{[(<i>S</i>)-2-(1-aminoethyl)-5-fluorophenyl-\k^2^<i>C</i>^1^,<i>N</i>]palladium(II)}
 benzene hemisolvate
;
_journal_issue 7
_journal_name_full 'Acta Crystallographica Section C'
_journal_page_first m320
_journal_page_last m323
_journal_paper_doi 10.1107/S0108270104010856
_journal_volume 60
_journal_year 2004
_chemical_formula_iupac '[Pd (C2 H3 O2)2 (C8 H10 F N)2]'
_chemical_formula_moiety 'C20 H26 F2 N2 O4 Pd'
_chemical_formula_sum 'C20 H26 F2 N2 O4 Pd'
_chemical_formula_weight 502.83
_chemical_name_systematic
;
Diacetato-\k^2^O-bis[(S)-1-(1-aminoethyl)-4-fluorophenyl-\kN]palladium(II)
;
_space_group_IT_number 4
_symmetry_cell_setting monoclinic
_symmetry_space_group_name_Hall 'P 2yb'
_symmetry_space_group_name_H-M 'P 1 21 1'
_atom_sites_solution_hydrogens geom
_atom_sites_solution_primary direct
_atom_sites_solution_secondary difmap
_audit_creation_method SHELXL97
_cell_angle_alpha 90.00
_cell_angle_beta 100.954(3)
_cell_angle_gamma 90.00
_cell_formula_units_Z 4
_cell_length_a 10.589(2)
_cell_length_b 17.537(3)
_cell_length_c 11.686(2)
_cell_measurement_reflns_used 8096
_cell_measurement_temperature 110(2)
_cell_measurement_theta_max 28.36
_cell_measurement_theta_min 1.77
_cell_volume 2130.5(7)
_computing_cell_refinement SMART
_computing_data_collection 'SMART (Bruker, 2001)'
_computing_data_reduction SMART
_computing_molecular_graphics 'PLATON (Spek, 1990)'
_computing_publication_material 'Please provide missing details'
_computing_structure_refinement 'SHELXL97 (Sheldrick, 1997)'
_computing_structure_solution 'SHELXS97 (Sheldrick, 1990)'
_diffrn_ambient_temperature 110(2)
_diffrn_measured_fraction_theta_full 0.999
_diffrn_measured_fraction_theta_max 0.999
_diffrn_measurement_device_type 'Make Model CCD area-detector'
_diffrn_measurement_method '\f and \w'
_diffrn_radiation_monochromator graphite
_diffrn_radiation_source 'fine-focus sealed tube'
_diffrn_radiation_type MoK\a
_diffrn_radiation_wavelength 0.71073
_diffrn_reflns_av_R_equivalents 0.0173
_diffrn_reflns_av_sigmaI/netI 0.0185
_diffrn_reflns_limit_h_max 14
_diffrn_reflns_limit_h_min -14
_diffrn_reflns_limit_k_max 23
_diffrn_reflns_limit_k_min -23
_diffrn_reflns_limit_l_max 15
_diffrn_reflns_limit_l_min -15
_diffrn_reflns_number 29128
_diffrn_reflns_theta_full 28.36
_diffrn_reflns_theta_max 28.36
_diffrn_reflns_theta_min 1.77
_diffrn_standards_number 0
_exptl_absorpt_coefficient_mu 0.916
_exptl_absorpt_correction_T_max 0.577
_exptl_absorpt_correction_T_min 0.500
_exptl_absorpt_correction_type empirical
_exptl_absorpt_process_details '(SADABS; Sheldrick, 1996)'
_exptl_crystal_colour yellow
_exptl_crystal_density_diffrn 1.568
_exptl_crystal_density_meas ?
_exptl_crystal_density_method 'not measured'
_exptl_crystal_description irregular
_exptl_crystal_F_000 1024
_exptl_crystal_size_max 0.80
_exptl_crystal_size_mid 0.70
_exptl_crystal_size_min 0.60
_refine_diff_density_max 0.653
_refine_diff_density_min -0.297
_refine_ls_abs_structure_details 'Flack (1983), with 5132 Friedel pairs'
_refine_ls_abs_structure_Flack -0.017(11)
_refine_ls_extinction_method none
_refine_ls_goodness_of_fit_ref 1.055
_refine_ls_hydrogen_treatment constr
_refine_ls_matrix_type full
_refine_ls_number_parameters 531
_refine_ls_number_reflns 10628
_refine_ls_number_restraints 1
_refine_ls_restrained_S_all 1.055
_refine_ls_R_factor_all 0.0225
_refine_ls_R_factor_gt 0.0223
_refine_ls_shift/su_max 0.001
_refine_ls_shift/su_mean 0.000
_refine_ls_structure_factor_coef Fsqd
_refine_ls_weighting_details 'calc w = 1/[\s^2^(Fo^2^)+(0.0388P)^2^] where P=(Fo^2^+2Fc^2^)/3'
_refine_ls_weighting_scheme calc
_refine_ls_wR_factor_gt 0.0607
_refine_ls_wR_factor_ref 0.0608
_reflns_number_gt 10531
_reflns_number_total 10628
_reflns_threshold_expression I>2\s(I)
_cod_data_source_file dn1048.cif
_cod_data_source_block I
_cod_depositor_comments
;
The following automatic conversions were performed:

'_exptl_crystal_density_meas' value 'not measured' was changed to '?'
- the value is perceived as not measured.

Automatic conversion script
Id: cif_fix_values 3008 2015-01-20 13:52:24Z robertas 
;
_cod_original_cell_volume 2130.6(7)
_cod_original_sg_symbol_H-M 'P 21'
_cod_database_code 2014115
_cod_database_fobs_code 2014115

loop_
_symmetry_equiv_pos_as_xyz
'x, y, z'
'-x, y+1/2, -z'

loop_
_atom_site_label
_atom_site_fract_x
_atom_site_fract_y
_atom_site_fract_z
_atom_site_U_iso_or_equiv
_atom_site_adp_type
_atom_site_calc_flag
_atom_site_refinement_flags
_atom_site_occupancy
_atom_site_disorder_assembly
_atom_site_disorder_group
_atom_site_type_symbol
Pd1 0.096419(12) 0.385100(7) 0.230795(11) 0.01805(4) Uani d . 1 . . Pd
Pd2 0.446083(12) 0.454140(6) 0.300154(11) 0.01847(4) Uani d . 1 . . Pd
O13 0.04554(14) 0.47488(8) 0.32146(12) 0.0225(3) Uani d . 1 . . O
O23 0.39907(15) 0.54937(8) 0.37889(12) 0.0233(3) Uani d . 1 . . O
O21 0.49798(14) 0.36485(8) 0.21080(12) 0.0246(3) Uani d . 1 . . O
O11 0.13978(15) 0.28894(8) 0.15140(12) 0.0237(3) Uani d . 1 . . O
O12 0.20817(15) 0.35311(8) 0.00792(13) 0.0270(3) Uani d . 1 . . O
O24 0.32661(15) 0.48133(8) 0.51600(13) 0.0246(3) Uani d . 1 . . O
O22 0.45830(16) 0.27696(9) 0.33982(14) 0.0292(3) Uani d . 1 . . O
O14 0.09150(17) 0.56157(9) 0.19412(16) 0.0333(3) Uani d . 1 . . O
F12 0.52473(15) 0.22813(8) 0.86008(12) 0.0381(3) Uani d . 1 . . F
F22 0.93546(14) 0.26060(9) 0.87157(13) 0.0399(3) Uani d . 1 . . F
F21 0.02159(17) 0.59145(9) -0.33874(13) 0.0425(3) Uani d . 1 . . F
F11 -0.41247(15) 0.55856(10) -0.35410(13) 0.0418(3) Uani d . 1 . . F
N11 -0.01178(16) 0.42527(10) 0.07677(14) 0.0218(3) Uani d . 1 . . N
H11A -0.0081 0.4794 0.0794 0.028 Uiso calc R 1 . . H
H11B 0.0297 0.4096 0.0154 0.028 Uiso calc R 1 . . H
N12 0.21167(16) 0.34972(9) 0.38167(14) 0.0187(3) Uani d . 1 . . N
H12A 0.2689 0.3122 0.3623 0.024 Uiso calc R 1 . . H
H12B 0.2624 0.3919 0.4142 0.024 Uiso calc R 1 . . H
N21 0.32929(15) 0.48916(9) 0.14876(14) 0.0193(3) Uani d . 1 . . N
H21A 0.3191 0.4475 0.0958 0.025 Uiso calc R 1 . . H
H21B 0.2469 0.5001 0.1657 0.025 Uiso calc R 1 . . H
N22 0.55926(16) 0.41683(10) 0.45278(14) 0.0228(3) Uani d . 1 . . N
H22A 0.5484 0.4512 0.5130 0.030 Uiso calc R 1 . . H
H22B 0.5275 0.3686 0.4714 0.030 Uiso calc R 1 . . H
C203 0.28024(19) 0.56805(10) -0.02839(17) 0.0211(3) Uani d . 1 . . C
C116 0.2575(2) 0.32802(11) 0.68430(18) 0.0252(4) Uani d . 1 . . C
H116 0.1981 0.3697 0.6921 0.033 Uiso calc R 1 . . H
C103 -0.21799(18) 0.44650(11) -0.06276(16) 0.0234(3) Uani d . 1 . . C
C111 0.2473(2) 0.29111(11) 0.57724(17) 0.0225(4) Uani d . 1 . . C
C207 0.2037(2) 0.53067(12) -0.22982(18) 0.0311(4) Uani d . 1 . . C
H207 0.2109 0.4990 -0.2974 0.040 Uiso calc R 1 . . H
C114 0.4320(2) 0.24803(12) 0.76651(18) 0.0267(4) Uani d . 1 . . C
C218 0.49619(19) 0.29564(12) 0.24995(17) 0.0239(4) Uani d . 1 . . C
C113 0.4248(2) 0.20862(12) 0.6633(2) 0.0286(4) Uani d . 1 . . C
H113 0.4837 0.1664 0.6569 0.037 Uiso calc R 1 . . H
C105 -0.39921(19) 0.45376(15) -0.22561(17) 0.0297(4) Uani d . 1 . . C
H105 -0.4789 0.4325 -0.2708 0.039 Uiso calc R 1 . . H
C115 0.3502(2) 0.30693(11) 0.78045(17) 0.0271(4) Uani d . 1 . . C
H115 0.3570 0.3331 0.8554 0.035 Uiso calc R 1 . . H
C212 0.87573(19) 0.40098(12) 0.63917(18) 0.0260(4) Uani d . 1 . . C
H212 0.9116 0.4492 0.6174 0.034 Uiso calc R 1 . . H
C206 0.1081(2) 0.58488(13) -0.23618(19) 0.0300(4) Uani d . 1 . . C
C119 -0.0051(2) 0.60398(12) 0.3519(2) 0.0303(4) Uani d . 1 . . C
H11C 0.0336 0.6535 0.3401 0.039 Uiso calc R 1 . . H
H11D 0.0142 0.5908 0.4348 0.039 Uiso calc R 1 . . H
H11E -0.0985 0.6069 0.3253 0.039 Uiso calc R 1 . . H
C120 0.04962(19) 0.54350(11) 0.28273(18) 0.0236(4) Uani d . 1 . . C
C205 0.0958(2) 0.63255(13) -0.14480(19) 0.0281(4) Uani d . 1 . . C
H205 0.0281 0.6713 -0.1531 0.037 Uiso calc R 1 . . H
C215 0.7758(2) 0.26266(12) 0.7017(2) 0.0298(4) Uani d . 1 . . C
H215 0.7409 0.2144 0.7242 0.039 Uiso calc R 1 . . H
C112 0.3308(2) 0.23068(12) 0.56785(18) 0.0267(4) Uani d . 1 . . C
H112 0.3234 0.2034 0.4937 0.035 Uiso calc R 1 . . H
C213 0.9337(2) 0.36368(13) 0.74238(18) 0.0283(4) Uani d . 1 . . C
H213 1.0092 0.3855 0.7933 0.037 Uiso calc R 1 . . H
C220 0.35084(18) 0.54252(11) 0.47249(16) 0.0207(3) Uani d . 1 . . C
C118 0.18528(19) 0.29346(11) 0.05590(18) 0.0234(4) Uani d . 1 . . C
C217 0.5492(3) 0.23635(14) 0.1771(2) 0.0369(5) Uani d . 1 . . C
H21C 0.6434 0.2361 0.1975 0.048 Uiso calc R 1 . . H
H21D 0.5223 0.2487 0.0942 0.048 Uiso calc R 1 . . H
H21E 0.5162 0.1859 0.1924 0.048 Uiso calc R 1 . . H
C208 0.2894(2) 0.52228(12) -0.12465(18) 0.0289(4) Uani d . 1 . . C
H208 0.3573 0.4837 -0.1178 0.038 Uiso calc R 1 . . H
C214 0.8819(2) 0.29580(13) 0.77002(18) 0.0292(4) Uani d . 1 . . C
C210 0.70061(18) 0.40882(11) 0.45497(17) 0.0230(4) Uani d . 1 . . C
H210 0.7108 0.3755 0.3900 0.030 Uiso calc R 1 . . H
C106 -0.3505(2) 0.52204(14) -0.25641(18) 0.0311(4) Uani d . 1 . . C
C211 0.76736(18) 0.36986(11) 0.56750(17) 0.0229(4) Uani d . 1 . . C
C102 -0.14873(19) 0.40337(11) 0.04398(18) 0.0245(4) Uani d . 1 . . C
H102 -0.1525 0.3489 0.0251 0.032 Uiso calc R 1 . . H
C204 0.1833(2) 0.62347(12) -0.04032(18) 0.0252(4) Uani d . 1 . . C
H204 0.1769 0.6565 0.0260 0.033 Uiso calc R 1 . . H
C216 0.7195(2) 0.30024(11) 0.59878(19) 0.0268(4) Uani d . 1 . . C
H216 0.6450 0.2773 0.5478 0.035 Uiso calc R 1 . . H
C110 0.14693(19) 0.31729(12) 0.47414(17) 0.0249(4) Uani d . 1 . . C
H110 0.0968 0.3582 0.5012 0.032 Uiso calc R 1 . . H
C108 -0.1748(2) 0.51666(12) -0.09654(19) 0.0305(4) Uani d . 1 . . C
H108 -0.0970 0.5394 -0.0503 0.040 Uiso calc R 1 . . H
C202 0.37134(18) 0.55688(10) 0.08777(16) 0.0211(3) Uani d . 1 . . C
H202 0.3644 0.6019 0.1359 0.027 Uiso calc R 1 . . H
C107 -0.2398(2) 0.55505(13) -0.1944(2) 0.0328(5) Uani d . 1 . . C
H107 -0.2083 0.6039 -0.2185 0.043 Uiso calc R 1 . . H
C104 -0.33140(19) 0.41574(13) -0.12787(18) 0.0262(4) Uani d . 1 . . C
H104 -0.3636 0.3669 -0.1045 0.034 Uiso calc R 1 . . H
C209 0.7559(2) 0.48621(13) 0.4330(2) 0.0304(4) Uani d . 1 . . C
H20A 0.7039 0.5091 0.3630 0.040 Uiso calc R 1 . . H
H20B 0.8446 0.4800 0.4215 0.040 Uiso calc R 1 . . H
H20C 0.7548 0.5195 0.5001 0.040 Uiso calc R 1 . . H
C201 0.5118(2) 0.54898(14) 0.0762(2) 0.0321(4) Uani d . 1 . . C
H20D 0.5669 0.5518 0.1536 0.042 Uiso calc R 1 . . H
H20E 0.5342 0.5903 0.0272 0.042 Uiso calc R 1 . . H
H20F 0.5245 0.4997 0.0404 0.042 Uiso calc R 1 . . H
C109 0.0542(3) 0.25476(17) 0.4234(2) 0.0487(7) Uani d . 1 . . C
H10A -0.0107 0.2757 0.3601 0.063 Uiso calc R 1 . . H
H10B 0.0117 0.2343 0.4843 0.063 Uiso calc R 1 . . H
H10C 0.1015 0.2139 0.3929 0.063 Uiso calc R 1 . . H
C219 0.3263(2) 0.61772(11) 0.52821(19) 0.0288(4) Uani d . 1 . . C
H21F 0.2542 0.6440 0.4787 0.037 Uiso calc R 1 . . H
H21G 0.4035 0.6496 0.5369 0.037 Uiso calc R 1 . . H
H21H 0.3052 0.6082 0.6051 0.037 Uiso calc R 1 . . H
C117 0.2085(3) 0.21667(12) 0.0039(2) 0.0344(5) Uani d . 1 . . C
H11F 0.2165 0.2234 -0.0777 0.045 Uiso calc R 1 . . H
H11G 0.1360 0.1826 0.0080 0.045 Uiso calc R 1 . . H
H11H 0.2879 0.1943 0.0478 0.045 Uiso calc R 1 . . H
C101 -0.2151(2) 0.41534(17) 0.1475(2) 0.0378(5) Uani d . 1 . . C
H10D -0.1674 0.3882 0.2156 0.049 Uiso calc R 1 . . H
H10E -0.3031 0.3955 0.1285 0.049 Uiso calc R 1 . . H
H10F -0.2173 0.4699 0.1650 0.049 Uiso calc R 1 . . H

loop_
_atom_site_aniso_label
_atom_site_aniso_U_11
_atom_site_aniso_U_22
_atom_site_aniso_U_33
_atom_site_aniso_U_12
_atom_site_aniso_U_13
_atom_site_aniso_U_23
Pd1 0.01752(6) 0.01968(6) 0.01785(6) 0.00038(5) 0.00560(5) 0.00184(5)
Pd2 0.01913(7) 0.02034(6) 0.01676(6) -0.00213(5) 0.00550(5) 0.00189(4)
O13 0.0222(6) 0.0242(6) 0.0219(6) 0.0018(5) 0.0065(5) 0.0019(5)
O23 0.0307(7) 0.0195(6) 0.0200(6) -0.0028(5) 0.0051(5) 0.0015(5)
O21 0.0242(7) 0.0291(7) 0.0217(7) 0.0034(5) 0.0078(5) 0.0014(5)
O11 0.0275(7) 0.0218(6) 0.0229(7) 0.0017(5) 0.0079(5) 0.0014(5)
O12 0.0323(8) 0.0242(6) 0.0281(7) -0.0015(6) 0.0148(6) -0.0008(5)
O24 0.0300(7) 0.0194(6) 0.0261(7) -0.0030(5) 0.0097(6) -0.0003(5)
O22 0.0331(8) 0.0273(7) 0.0301(8) 0.0022(6) 0.0134(6) 0.0002(6)
O14 0.0393(9) 0.0282(8) 0.0384(9) 0.0009(7) 0.0226(7) 0.0034(7)
F12 0.0471(8) 0.0368(7) 0.0279(6) 0.0108(6) 0.0003(6) 0.0066(5)
F22 0.0382(7) 0.0483(8) 0.0300(7) 0.0053(6) -0.0017(5) 0.0095(6)
F21 0.0584(10) 0.0387(8) 0.0252(7) 0.0049(7) -0.0053(6) 0.0047(5)
F11 0.0398(8) 0.0528(9) 0.0271(7) 0.0066(7) -0.0080(6) 0.0009(6)
N11 0.0198(7) 0.0283(8) 0.0180(7) 0.0025(6) 0.0051(6) 0.0020(6)
N12 0.0204(7) 0.0174(7) 0.0194(7) -0.0012(6) 0.0069(6) 0.0036(5)
N21 0.0201(7) 0.0212(7) 0.0174(7) -0.0029(6) 0.0054(6) 0.0018(6)
N22 0.0193(7) 0.0274(8) 0.0222(8) 0.0015(6) 0.0057(6) 0.0033(6)
C203 0.0249(9) 0.0188(8) 0.0215(8) -0.0002(7) 0.0090(7) 0.0037(6)
C116 0.0325(10) 0.0191(8) 0.0272(9) 0.0046(7) 0.0135(8) 0.0030(7)
C103 0.0211(8) 0.0258(9) 0.0229(8) 0.0045(7) 0.0032(6) -0.0043(7)
C111 0.0267(9) 0.0212(8) 0.0218(8) -0.0001(7) 0.0102(7) 0.0050(7)
C207 0.0509(13) 0.0214(9) 0.0216(9) 0.0038(9) 0.0085(9) -0.0009(7)
C114 0.0334(10) 0.0243(9) 0.0230(10) 0.0040(8) 0.0068(8) 0.0075(7)
C218 0.0191(8) 0.0271(9) 0.0244(9) 0.0031(7) 0.0018(7) -0.0004(7)
C113 0.0350(11) 0.0226(9) 0.0294(10) 0.0092(8) 0.0095(8) 0.0025(7)
C105 0.0211(8) 0.0441(11) 0.0234(9) 0.0009(9) 0.0028(7) -0.0086(9)
C115 0.0391(11) 0.0233(9) 0.0203(8) 0.0012(8) 0.0095(8) -0.0002(7)
C212 0.0230(9) 0.0307(10) 0.0261(9) -0.0022(7) 0.0090(7) -0.0039(7)
C206 0.0417(12) 0.0263(10) 0.0207(9) 0.0011(9) 0.0025(8) 0.0056(8)
C119 0.0338(11) 0.0230(9) 0.0377(11) -0.0026(8) 0.0158(9) -0.0033(8)
C120 0.0197(8) 0.0244(9) 0.0273(9) 0.0005(7) 0.0058(7) -0.0008(7)
C205 0.0297(10) 0.0292(10) 0.0265(10) 0.0058(8) 0.0081(8) 0.0045(8)
C215 0.0300(10) 0.0251(9) 0.0335(11) 0.0033(8) 0.0042(8) -0.0002(8)
C112 0.0372(11) 0.0250(9) 0.0198(9) 0.0019(8) 0.0101(8) -0.0001(7)
C213 0.0197(8) 0.0422(11) 0.0231(9) -0.0022(8) 0.0047(7) -0.0041(8)
C220 0.0207(8) 0.0206(8) 0.0198(8) -0.0007(6) 0.0017(6) 0.0007(6)
C118 0.0230(9) 0.0231(8) 0.0244(9) 0.0008(7) 0.0058(7) -0.0030(7)
C217 0.0446(13) 0.0336(12) 0.0349(11) 0.0088(9) 0.0140(10) -0.0039(9)
C208 0.0396(11) 0.0210(8) 0.0275(10) 0.0075(8) 0.0102(8) 0.0023(7)
C214 0.0286(10) 0.0331(11) 0.0253(10) 0.0089(8) 0.0039(8) 0.0015(8)
C210 0.0201(8) 0.0275(9) 0.0221(8) -0.0023(7) 0.0058(7) -0.0018(7)
C106 0.0286(10) 0.0398(11) 0.0222(9) 0.0082(9) -0.0018(7) -0.0057(8)
C211 0.0203(8) 0.0256(9) 0.0233(8) 0.0025(7) 0.0056(7) -0.0039(7)
C102 0.0219(8) 0.0226(8) 0.0286(10) -0.0016(7) 0.0039(7) 0.0008(7)
C204 0.0291(10) 0.0253(8) 0.0232(9) 0.0034(7) 0.0099(7) -0.0005(7)
C216 0.0274(9) 0.0230(9) 0.0290(10) 0.0015(7) 0.0026(7) -0.0042(7)
C110 0.0261(9) 0.0275(9) 0.0228(8) -0.0016(7) 0.0092(7) 0.0080(7)
C108 0.0304(10) 0.0248(9) 0.0315(10) -0.0002(8) -0.0064(8) -0.0037(8)
C202 0.0214(8) 0.0204(8) 0.0225(8) 0.0001(6) 0.0070(6) 0.0032(7)
C107 0.0376(12) 0.0254(9) 0.0315(11) 0.0012(9) -0.0035(9) -0.0007(8)
C104 0.0207(9) 0.0346(10) 0.0237(9) -0.0023(7) 0.0053(7) -0.0077(8)
C209 0.0270(10) 0.0327(10) 0.0321(10) -0.0064(8) 0.0068(8) 0.0056(8)
C201 0.0225(9) 0.0409(11) 0.0351(11) 0.0003(8) 0.0107(8) 0.0122(9)
C109 0.0442(14) 0.0514(15) 0.0450(14) -0.0276(12) -0.0054(11) 0.0224(12)
C219 0.0365(11) 0.0211(9) 0.0285(10) 0.0019(8) 0.0055(8) -0.0017(7)
C117 0.0489(14) 0.0213(9) 0.0370(12) 0.0042(9) 0.0182(10) -0.0019(8)
C101 0.0201(9) 0.0622(15) 0.0320(11) 0.0046(9) 0.0074(8) 0.0125(10)

loop_
_atom_type_symbol
_atom_type_description
_atom_type_scat_dispersion_real
_atom_type_scat_dispersion_imag
_atom_type_scat_source
C C .0033 .0016 'International Tables Vol C Tables 4.2.6.8 and 6.1.1.4'
H H .0000 .0000 'International Tables Vol C Tables 4.2.6.8 and 6.1.1.4'
N N .0061 .0033 'International Tables Vol C Tables 4.2.6.8 and 6.1.1.4'
O O .0106 .0060 'International Tables Vol C Tables 4.2.6.8 and 6.1.1.4'
F F .0171 .0103 'International Tables Vol C Tables 4.2.6.8 and 6.1.1.4'
Pd Pd -.9988 1.0072 'International Tables Vol C Tables 4.2.6.8 and 6.1.1.4'

loop_
_geom_angle_atom_site_label_1
_geom_angle_atom_site_label_2
_geom_angle_atom_site_label_3
_geom_angle
_geom_angle_publ_flag
O11 Pd1 O13 174.33(6) yes
O11 Pd1 N12 89.55(6) yes
O13 Pd1 N12 87.67(6) yes
O11 Pd1 N11 91.22(6) yes
O13 Pd1 N11 91.83(6) yes
N12 Pd1 N11 176.65(7) yes
O23 Pd2 O21 174.96(6) yes
O23 Pd2 N21 89.13(6) yes
O21 Pd2 N21 87.98(6) yes
O23 Pd2 N22 91.23(6) yes
O21 Pd2 N22 91.77(7) yes
N21 Pd2 N22 178.36(7) yes
C120 O13 Pd1 120.77(12) ?
C220 O23 Pd2 118.64(12) ?
C218 O21 Pd2 121.33(12) ?
C118 O11 Pd1 119.84(13) ?
C102 N11 Pd1 119.45(12) ?
C102 N11 H11A 107.5 ?
Pd1 N11 H11A 107.5 ?
C102 N11 H11B 107.5 ?
Pd1 N11 H11B 107.5 ?
H11A N11 H11B 107.0 ?
C110 N12 Pd1 117.27(12) ?
C110 N12 H12A 108.0 ?
Pd1 N12 H12A 108.0 ?
C110 N12 H12B 108.0 ?
Pd1 N12 H12B 108.0 ?
H12A N12 H12B 107.2 ?
C202 N21 Pd2 117.62(12) ?
C202 N21 H21A 107.9 ?
Pd2 N21 H21A 107.9 ?
C202 N21 H21B 107.9 ?
Pd2 N21 H21B 107.9 ?
H21A N21 H21B 107.2 ?
C210 N22 Pd2 117.38(12) ?
C210 N22 H22A 108.0 ?
Pd2 N22 H22A 108.0 ?
C210 N22 H22B 108.0 ?
Pd2 N22 H22B 108.0 ?
H22A N22 H22B 107.2 ?
C208 C203 C204 118.61(19) ?
C208 C203 C202 120.95(17) ?
C204 C203 C202 120.42(17) ?
C115 C116 C111 121.47(19) ?
C115 C116 H116 119.3 ?
C111 C116 H116 119.3 ?
C108 C103 C104 118.60(19) ?
C108 C103 C102 122.48(17) ?
C104 C103 C102 118.90(18) ?
C116 C111 C112 118.72(19) ?
C116 C111 C110 119.63(18) ?
C112 C111 C110 121.65(18) ?
C206 C207 C208 118.00(19) ?
C206 C207 H207 121.0 ?
C208 C207 H207 121.0 ?
F12 C114 C115 117.93(19) ?
F12 C114 C113 118.90(19) ?
C115 C114 C113 123.2(2) ?
O22 C218 O21 125.12(18) ?
O22 C218 C217 120.60(19) ?
O21 C218 C217 114.27(18) ?
C114 C113 C112 118.08(19) ?
C114 C113 H113 121.0 ?
C112 C113 H113 121.0 ?
C106 C105 C104 117.92(18) ?
C106 C105 H105 121.0 ?
C104 C105 H105 121.0 ?
C114 C115 C116 117.78(19) ?
C114 C115 H115 121.1 ?
C116 C115 H115 121.1 ?
C211 C212 C213 120.51(19) ?
C211 C212 H212 119.7 ?
C213 C212 H212 119.7 ?
F21 C206 C207 117.9(2) ?
F21 C206 C205 118.7(2) ?
C207 C206 C205 123.4(2) ?
C120 C119 H11C 109.5 ?
C120 C119 H11D 109.5 ?
H11C C119 H11D 109.5 ?
C120 C119 H11E 109.5 ?
H11C C119 H11E 109.5 ?
H11D C119 H11E 109.5 ?
O14 C120 O13 124.87(18) ?
O14 C120 C119 119.96(18) ?
O13 C120 C119 115.15(17) ?
C206 C205 C204 117.6(2) ?
C206 C205 H205 121.2 ?
C204 C205 H205 121.2 ?
C214 C215 C216 117.8(2) ?
C214 C215 H215 121.1 ?
C216 C215 H215 121.1 ?
C111 C112 C113 120.75(19) ?
C111 C112 H112 119.6 ?
C113 C112 H112 119.6 ?
C214 C213 C212 118.39(19) ?
C214 C213 H213 120.8 ?
C212 C213 H213 120.8 ?
O24 C220 O23 124.97(17) ?
O24 C220 C219 120.88(17) ?
O23 C220 C219 114.15(16) ?
O12 C118 O11 125.41(18) ?
O12 C118 C117 120.71(18) ?
O11 C118 C117 113.87(18) ?
C218 C217 H21C 109.5 ?
C218 C217 H21D 109.5 ?
H21C C217 H21D 109.5 ?
C218 C217 H21E 109.5 ?
H21C C217 H21E 109.5 ?
H21D C217 H21E 109.5 ?
C207 C208 C203 121.11(19) ?
C207 C208 H208 119.4 ?
C203 C208 H208 119.4 ?
F22 C214 C213 118.6(2) ?
F22 C214 C215 118.2(2) ?
C213 C214 C215 123.2(2) ?
N22 C210 C209 109.22(17) ?
N22 C210 C211 110.68(15) ?
C209 C210 C211 114.48(17) ?
N22 C210 H210 107.4 ?
C209 C210 H210 107.4 ?
C211 C210 H210 107.4 ?
F11 C106 C105 118.84(19) ?
F11 C106 C107 117.9(2) ?
C105 C106 C107 123.3(2) ?
C212 C211 C216 118.83(19) ?
C212 C211 C210 122.24(18) ?
C216 C211 C210 118.92(17) ?
N11 C102 C103 112.30(16) ?
N11 C102 C101 109.61(17) ?
C103 C102 C101 111.03(17) ?
N11 C102 H102 107.9 ?
C103 C102 H102 107.9 ?
C101 C102 H102 107.9 ?
C205 C204 C203 121.24(19) ?
C205 C204 H204 119.4 ?
C203 C204 H204 119.4 ?
C211 C216 C215 121.26(19) ?
C211 C216 H216 119.4 ?
C215 C216 H216 119.4 ?
N12 C110 C109 110.10(18) ?
N12 C110 C111 109.87(15) ?
C109 C110 C111 113.31(17) ?
N12 C110 H110 107.8 ?
C109 C110 H110 107.8 ?
C111 C110 H110 107.8 ?
C107 C108 C103 121.44(19) ?
C107 C108 H108 119.3 ?
C103 C108 H108 119.3 ?
N21 C202 C203 109.37(15) ?
N21 C202 C201 110.71(16) ?
C203 C202 C201 113.36(16) ?
N21 C202 H202 107.7 ?
C203 C202 H202 107.7 ?
C201 C202 H202 107.7 ?
C106 C107 C108 117.8(2) ?
C106 C107 H107 121.1 ?
C108 C107 H107 121.1 ?
C105 C104 C103 120.9(2) ?
C105 C104 H104 119.5 ?
C103 C104 H104 119.5 ?
C210 C209 H20A 109.5 ?
C210 C209 H20B 109.5 ?
H20A C209 H20B 109.5 ?
C210 C209 H20C 109.5 ?
H20A C209 H20C 109.5 ?
H20B C209 H20C 109.5 ?
C202 C201 H20D 109.5 ?
C202 C201 H20E 109.5 ?
H20D C201 H20E 109.5 ?
C202 C201 H20F 109.5 ?
H20D C201 H20F 109.5 ?
H20E C201 H20F 109.5 ?
C110 C109 H10A 109.5 ?
C110 C109 H10B 109.5 ?
H10A C109 H10B 109.5 ?
C110 C109 H10C 109.5 ?
H10A C109 H10C 109.5 ?
H10B C109 H10C 109.5 ?
C220 C219 H21F 109.5 ?
C220 C219 H21G 109.5 ?
H21F C219 H21G 109.5 ?
C220 C219 H21H 109.5 ?
H21F C219 H21H 109.5 ?
H21G C219 H21H 109.5 ?
C118 C117 H11F 109.5 ?
C118 C117 H11G 109.5 ?
H11F C117 H11G 109.5 ?
C118 C117 H11H 109.5 ?
H11F C117 H11H 109.5 ?
H11G C117 H11H 109.5 ?
C102 C101 H10D 109.5 ?
C102 C101 H10E 109.5 ?
H10D C101 H10E 109.5 ?
C102 C101 H10F 109.5 ?
H10D C101 H10F 109.5 ?
H10E C101 H10F 109.5 ?

loop_
_geom_bond_atom_site_label_1
_geom_bond_atom_site_label_2
_geom_bond_site_symmetry_2
_geom_bond_distance
_geom_bond_publ_flag
Pd1 O11 . 2.0192(15) yes
Pd1 O13 . 2.0271(14) yes
Pd1 N12 . 2.0409(16) yes
Pd1 N11 . 2.0652(16) yes
Pd2 O23 . 2.0144(14) yes
Pd2 O21 . 2.0155(14) yes
Pd2 N21 . 2.0507(16) yes
Pd2 N22 . 2.0575(17) yes
O13 C120 . 1.289(2) yes
O23 C220 . 1.298(2) yes
O21 C218 . 1.299(2) yes
O11 C118 . 1.299(2) yes
O12 C118 . 1.233(2) yes
O24 C220 . 1.235(2) yes
O22 C218 . 1.237(3) yes
O14 C120 . 1.243(3) yes
F12 C114 . 1.369(2) ?
F22 C214 . 1.362(2) ?
F21 C206 . 1.368(3) ?
F11 C106 . 1.364(2) ?
N11 C102 . 1.479(2) ?
N11 H11A . 0.9500 ?
N11 H11B . 0.9500 ?
N12 C110 . 1.498(2) ?
N12 H12A . 0.9500 ?
N12 H12B . 0.9500 ?
N21 C202 . 1.496(2) ?
N21 H21A . 0.9500 ?
N21 H21B . 0.9500 ?
N22 C210 . 1.499(2) ?
N22 H22A . 0.9500 ?
N22 H22B . 0.9500 ?
C203 C208 . 1.400(3) ?
C203 C204 . 1.401(3) ?
C203 C202 . 1.521(3) ?
C116 C115 . 1.395(3) ?
C116 C111 . 1.395(3) ?
C116 H116 . 0.9800 ?
C103 C108 . 1.396(3) ?
C103 C104 . 1.402(3) ?
C103 C102 . 1.522(3) ?
C111 C112 . 1.397(3) ?
C111 C110 . 1.518(3) ?
C207 C206 . 1.380(3) ?
C207 C208 . 1.390(3) ?
C207 H207 . 0.9800 ?
C114 C115 . 1.378(3) ?
C114 C113 . 1.380(3) ?
C218 C217 . 1.518(3) ?
C113 C112 . 1.401(3) ?
C113 H113 . 0.9800 ?
C105 C106 . 1.378(4) ?
C105 C104 . 1.398(3) ?
C105 H105 . 0.9800 ?
C115 H115 . 0.9800 ?
C212 C211 . 1.397(3) ?
C212 C213 . 1.406(3) ?
C212 H212 . 0.9800 ?
C206 C205 . 1.382(3) ?
C119 C120 . 1.514(3) ?
C119 H11C . 0.9801 ?
C119 H11D . 0.9801 ?
C119 H11E . 0.9801 ?
C205 C204 . 1.395(3) ?
C205 H205 . 0.9800 ?
C215 C214 . 1.377(3) ?
C215 C216 . 1.401(3) ?
C215 H215 . 0.9800 ?
C112 H112 . 0.9800 ?
C213 C214 . 1.375(3) ?
C213 H213 . 0.9800 ?
C220 C219 . 1.515(3) ?
C118 C117 . 1.516(3) ?
C217 H21C . 0.9801 ?
C217 H21D . 0.9801 ?
C217 H21E . 0.9801 ?
C208 H208 . 0.9800 ?
C210 C209 . 1.519(3) ?
C210 C211 . 1.530(3) ?
C210 H210 . 0.9800 ?
C106 C107 . 1.382(3) ?
C211 C216 . 1.397(3) ?
C102 C101 . 1.524(3) ?
C102 H102 . 0.9800 ?
C204 H204 . 0.9800 ?
C216 H216 . 0.9800 ?
C110 C109 . 1.516(3) ?
C110 H110 . 0.9800 ?
C108 C107 . 1.391(3) ?
C108 H108 . 0.9800 ?
C202 C201 . 1.525(3) ?
C202 H202 . 0.9800 ?
C107 H107 . 0.9800 ?
C104 H104 . 0.9800 ?
C209 H20A . 0.9801 ?
C209 H20B . 0.9801 ?
C209 H20C . 0.9801 ?
C201 H20D . 0.9801 ?
C201 H20E . 0.9801 ?
C201 H20F . 0.9801 ?
C109 H10A . 0.9801 ?
C109 H10B . 0.9801 ?
C109 H10C . 0.9801 ?
C219 H21F . 0.9801 ?
C219 H21G . 0.9801 ?
C219 H21H . 0.9801 ?
C117 H11F . 0.9801 ?
C117 H11G . 0.9801 ?
C117 H11H . 0.9801 ?
C101 H10D . 0.9801 ?
C101 H10E . 0.9801 ?
C101 H10F . 0.9801 ?

loop_
_geom_hbond_atom_site_label_D
_geom_hbond_atom_site_label_H
_geom_hbond_atom_site_label_A
_geom_hbond_distance_DH
_geom_hbond_distance_HA
_geom_hbond_distance_DA
_geom_hbond_angle_DHA
N11 H11A O14 0.95 2.11 2.867(2) 136
N11 H11B O12 0.95 2.15 2.896(2) 134
N12 H12A O22 0.95 2.16 3.029(2) 151
N12 H12B O24 0.95 2.01 2.923(2) 161
N21 H21A O12 0.95 2.17 3.040(2) 151
N21 H21B O14 0.95 2.05 2.956(2) 160
N22 H22A O24 0.95 2.41 2.930(2) 114
N22 H22B O22 0.95 2.25 2.892(2) 124
